data_4305090
loop_
_publ_author_name
'Chia-Hui Lin'
'Chih-Shan Chen'
'A. A. Shiryaev'
'Ya. V. Zubavichus'
'Kwang-Hwa Lii'

_publ_contact_author
;
Kwang-Hwa Lii
Department of Chemistry
National Central University
Jhongli, Taiwan 320
;
_publ_contact_author_email
;
liikh@cc.ncu.edu.tw
;
_publ_section_title
;
K3(U3O6)(Si2O7) and Rb3(U3O6)(Ge2O7): A Pentavalent-Uranium Silicate and
Germanate
;
_journal_name_full 'Inorganic Chemistry'
_journal_page_first 4445
_journal_page_last 4447
_journal_paper_doi 10.1021/ic800300v
_journal_volume 47
_journal_year 2008
_chemical_formula_moiety K3(U3O6)(Si2O7)
_chemical_formula_sum 'K3 O13 Si2 U3'
_chemical_formula_weight 1095.57
_chemical_name_systematic
; 
 ? 
;
_space_group_IT_number 190
_symmetry_space_group_name_Hall 'P -6c -2c'
_symmetry_space_group_name_H-M 'P -6 2 c'
_atom_sites_solution_primary direct
_atom_sites_solution_secondary difmap
_audit_creation_method SHELXL-97
_cell_angle_alpha 90.00
_cell_angle_beta 90.00
_cell_angle_gamma 120.00
_cell_formula_units_Z 2
_cell_length_a 9.5389(5)
_cell_length_b 9.5389(5)
_cell_length_c 8.3389(9)
_cell_measurement_temperature 293(2)
_cell_volume 657.11(9)
_computing_cell_refinement 'Bruker SMART'
_computing_data_collection 'Bruker SMART'
_computing_data_reduction 'Bruker SHELXTL'
_computing_molecular_graphics 'Bruker SHELXTL'
_computing_publication_material 'Bruker SHELXTL'
_computing_structure_refinement 'SHELXL-97 (Sheldrick, 1997)'
_computing_structure_solution 'SHELXS-97 (Sheldrick, 1990)'
_diffrn_ambient_temperature 293(2)
_diffrn_measured_fraction_theta_full 0.997
_diffrn_measured_fraction_theta_max 0.997
_diffrn_measurement_device_type 'CCD area detector'
_diffrn_measurement_method 'phi and omega scans'
_diffrn_radiation_monochromator graphite
_diffrn_radiation_source 'fine-focus sealed tube'
_diffrn_radiation_type MoK\a
_diffrn_radiation_wavelength 0.71073
_diffrn_reflns_av_R_equivalents 0.0627
_diffrn_reflns_av_sigmaI/netI 0.0338
_diffrn_reflns_limit_h_max 12
_diffrn_reflns_limit_h_min -11
_diffrn_reflns_limit_k_max 11
_diffrn_reflns_limit_k_min -12
_diffrn_reflns_limit_l_max 10
_diffrn_reflns_limit_l_min -11
_diffrn_reflns_number 4174
_diffrn_reflns_theta_full 28.25
_diffrn_reflns_theta_max 28.25
_diffrn_reflns_theta_min 2.47
_exptl_absorpt_coefficient_mu 38.074
_exptl_absorpt_correction_T_max 0.949
_exptl_absorpt_correction_T_min 0.256
_exptl_absorpt_correction_type empirical
_exptl_crystal_colour 'dark red'
_exptl_crystal_density_diffrn 5.537
_exptl_crystal_density_meas ?
_exptl_crystal_density_method .
_exptl_crystal_description needle
_exptl_crystal_F_000 930
_exptl_crystal_size_max 0.08
_exptl_crystal_size_mid 0.06
_exptl_crystal_size_min 0.06
_refine_diff_density_max 2.915
_refine_diff_density_min -0.947
_refine_diff_density_rms 0.298
_refine_ls_abs_structure_details 'Flack H D (1983), Acta Cryst. A39, 876-881'
_refine_ls_abs_structure_Flack 0.01(3)
_refine_ls_extinction_coef 0.0067(4)
_refine_ls_extinction_expression Fc^*^=kFc[1+0.001xFc^2^\l^3^/sin(2\q)]^-1/4^
_refine_ls_extinction_method SHELXL
_refine_ls_goodness_of_fit_ref 1.084
_refine_ls_matrix_type full
_refine_ls_number_parameters 38
_refine_ls_number_reflns 584
_refine_ls_number_restraints 0
_refine_ls_restrained_S_all 1.084
_refine_ls_R_factor_all 0.0308
_refine_ls_R_factor_gt 0.0247
_refine_ls_shift/su_max 0.000
_refine_ls_shift/su_mean 0.000
_refine_ls_structure_factor_coef Fsqd
_refine_ls_weighting_details 'calc w=1/[\s^2^(Fo^2^)+(0.0261P)^2^+3.9486P] where P=(Fo^2^+2Fc^2^)/3'
_refine_ls_weighting_scheme calc
_refine_ls_wR_factor_gt 0.0542
_refine_ls_wR_factor_ref 0.0564
_reflns_number_gt 509
_reflns_number_total 584
_reflns_threshold_expression >2sigma(I)
_cod_data_source_file ic800300v-file001_1.cif
_cod_data_source_block fullm
_cod_database_code 4305090

loop_
_symmetry_equiv_pos_as_xyz
'x, y, z'
'-y, x-y, z'
'-x+y, -x, z'
'x, y, -z+1/2'
'-y, x-y, -z+1/2'
'-x+y, -x, -z+1/2'
'y, x, -z'
'x-y, -y, -z'
'-x, -x+y, -z'
'y, x, z+1/2'
'x-y, -y, z+1/2'
'-x, -x+y, z+1/2'

loop_
_atom_site_label
_atom_site_type_symbol
_atom_site_fract_x
_atom_site_fract_y
_atom_site_fract_z
_atom_site_U_iso_or_equiv
_atom_site_adp_type
_atom_site_occupancy
_atom_site_symmetry_multiplicity
_atom_site_calc_flag
_atom_site_refinement_flags
_atom_site_disorder_assembly
_atom_site_disorder_group
K1 K -0.6142(4) -0.5749(4) 0.2500 0.0185(6) Uani 1 2 d S . .
U1 U -0.24442(5) -0.24442(5) 0.0000 0.00519(18) Uani 1 2 d S . .
Si1 Si -0.6667 -0.3333 -0.0573(4) 0.0078(7) Uani 1 3 d S . .
O1 O -0.2533(14) -0.2555(15) -0.2500 0.037(3) Uani 1 2 d S . .
O2 O -0.5032(10) -0.3240(10) 0.0045(8) 0.031(2) Uani 1 1 d . . .
O3 O 0.0000 -0.1896(14) 0.0000 0.023(3) Uani 1 2 d S . .
O4 O -0.6667 -0.3333 -0.2500 0.060(6) Uani 1 6 d S . .

loop_
_atom_site_aniso_label
_atom_site_aniso_U_11
_atom_site_aniso_U_22
_atom_site_aniso_U_33
_atom_site_aniso_U_23
_atom_site_aniso_U_13
_atom_site_aniso_U_12
K1 0.0147(14) 0.0214(17) 0.0193(13) 0.000 0.000 0.0089(13)
U1 0.0043(2) 0.0043(2) 0.0067(2) 0.00019(8) -0.00019(8) 0.00199(18)
Si1 0.0078(11) 0.0078(11) 0.0080(14) 0.000 0.000 0.0039(5)
O1 0.041(8) 0.048(8) 0.017(5) 0.000 0.000 0.019(7)
O2 0.016(5) 0.019(4) 0.065(5) 0.010(3) 0.014(3) 0.013(4)
O3 0.012(5) 0.013(5) 0.045(7) -0.002(2) -0.004(4) 0.006(3)
O4 0.080(11) 0.080(11) 0.021(9) 0.000 0.000 0.040(5)

loop_
_atom_type_symbol
_atom_type_description
_atom_type_scat_dispersion_real
_atom_type_scat_dispersion_imag
_atom_type_scat_source
O O 0.0106 0.0060 'International Tables Vol C Tables 4.2.6.8 and 6.1.1.4'
Si Si 0.0817 0.0704 'International Tables Vol C Tables 4.2.6.8 and 6.1.1.4'
K K 0.2009 0.2494 'International Tables Vol C Tables 4.2.6.8 and 6.1.1.4'
U U -9.6767 9.6646 'International Tables Vol C Tables 4.2.6.8 and 6.1.1.4'

loop_
_geom_angle_atom_site_label_1
_geom_angle_atom_site_label_2
_geom_angle_atom_site_label_3
_geom_angle
_geom_angle_site_symmetry_1
_geom_angle_site_symmetry_3
_geom_angle_publ_flag
O2 K1 O2 89.1(3) 4 . ?
O2 K1 O3 162.4(2) 4 2_445 ?
O2 K1 O3 87.7(2) . 2_445 ?
O2 K1 O3 87.7(2) 4 5_445 ?
O2 K1 O3 162.4(2) . 5_445 ?
O3 K1 O3 90.0(4) 2_445 5_445 ?
O2 K1 O1 105.7(2) 4 8_445 ?
O2 K1 O1 105.7(2) . 8_445 ?
O3 K1 O1 58.7(2) 2_445 8_445 ?
O3 K1 O1 58.7(2) 5_445 8_445 ?
O2 K1 O2 105.8(3) 4 3_445 ?
O2 K1 O2 50.8(3) . 3_445 ?
O3 K1 O2 59.42(16) 2_445 3_445 ?
O3 K1 O2 113.7(2) 5_445 3_445 ?
O1 K1 O2 55.1(2) 8_445 3_445 ?
O2 K1 O2 50.8(3) 4 6_445 ?
O2 K1 O2 105.8(3) . 6_445 ?
O3 K1 O2 113.7(2) 2_445 6_445 ?
O3 K1 O2 59.42(16) 5_445 6_445 ?
O1 K1 O2 55.1(2) 8_445 6_445 ?
O2 K1 O2 80.2(3) 3_445 6_445 ?
O2 K1 O4 102.36(18) 4 7 ?
O2 K1 O4 102.36(18) . 7 ?
O3 K1 O4 95.22(10) 2_445 7 ?
O3 K1 O4 95.22(10) 5_445 7 ?
O1 K1 O4 140.2(3) 8_445 7 ?
O2 K1 O4 139.86(14) 3_445 7 ?
O2 K1 O4 139.86(14) 6_445 7 ?
O2 K1 O1 56.5(2) 4 7 ?
O2 K1 O1 56.5(2) . 7 ?
O3 K1 O1 133.2(2) 2_445 7 ?
O3 K1 O1 133.2(2) 5_445 7 ?
O1 K1 O1 151.6(3) 8_445 7 ?
O2 K1 O1 105.2(2) 3_445 7 ?
O2 K1 O1 105.2(2) 6_445 7 ?
O4 K1 O1 68.27(19) 7 7 ?
O2 K1 O2 56.8(3) 4 10 ?
O2 K1 O2 111.2(3) . 10 ?
O3 K1 O2 139.93(19) 2_445 10 ?
O3 K1 O2 81.3(2) 5_445 10 ?
O1 K1 O2 138.09(15) 8_445 10 ?
O2 K1 O2 157.86(11) 3_445 10 ?
O2 K1 O2 95.28(3) 6_445 10 ?
O4 K1 O2 47.42(15) 7 10 ?
O1 K1 O2 54.82(18) 7 10 ?
O2 K1 O2 111.2(3) 4 7 ?
O2 K1 O2 56.8(3) . 7 ?
O3 K1 O2 81.3(2) 2_445 7 ?
O3 K1 O2 139.93(19) 5_445 7 ?
O1 K1 O2 138.09(15) 8_445 7 ?
O2 K1 O2 95.28(3) 3_445 7 ?
O2 K1 O2 157.86(11) 6_445 7 ?
O4 K1 O2 47.42(15) 7 7 ?
O1 K1 O2 54.82(18) 7 7 ?
O2 K1 O2 80.7(3) 10 7 ?
O2 K1 Si1 82.93(17) 4 10 ?
O2 K1 Si1 120.38(19) . 10 ?
O3 K1 Si1 113.46(10) 2_445 10 ?
O3 K1 Si1 76.38(13) 5_445 10 ?
O1 K1 Si1 133.4(2) 8_445 10 ?
O2 K1 Si1 166.42(16) 3_445 10 ?
O2 K1 Si1 113.26(14) 6_445 10 ?
O4 K1 Si1 26.61(6) 7 10 ?
O1 K1 Si1 70.67(17) 7 10 ?
O2 K1 Si1 26.49(15) 10 10 ?
O2 K1 Si1 71.64(16) 7 10 ?
O1 U1 O1 174.8(7) . 7 ?
O1 U1 O3 92.1(3) . 3 ?
O1 U1 O3 91.4(3) 7 3 ?
O1 U1 O3 91.4(3) . . ?
O1 U1 O3 92.1(3) 7 . ?
O3 U1 O3 95.3(7) 3 . ?
O1 U1 O2 89.4(3) . . ?
O1 U1 O2 86.8(4) 7 . ?
O3 U1 O2 89.8(4) 3 . ?
O3 U1 O2 174.8(4) . . ?
O1 U1 O2 86.8(4) . 7 ?
O1 U1 O2 89.4(3) 7 7 ?
O3 U1 O2 174.8(4) 3 7 ?
O3 U1 O2 89.8(4) . 7 ?
O2 U1 O2 85.1(4) . 7 ?
O1 U1 K1 123.7(3) . 2_455 ?
O1 U1 K1 56.5(3) 7 2_455 ?
O3 U1 K1 50.3(2) 3 2_455 ?
O3 U1 K1 126.7(2) . 2_455 ?
O2 U1 K1 56.5(2) . 2_455 ?
O2 U1 K1 126.7(2) 7 2_455 ?
O1 U1 K1 56.5(3) . 8_545 ?
O1 U1 K1 123.7(3) 7 8_545 ?
O3 U1 K1 126.7(2) 3 8_545 ?
O3 U1 K1 50.3(2) . 8_545 ?
O2 U1 K1 126.7(2) . 8_545 ?
O2 U1 K1 56.5(2) 7 8_545 ?
K1 U1 K1 176.48(10) 2_455 8_545 ?
O1 U1 K1 55.5(3) . 7 ?
O1 U1 K1 119.3(3) 7 7 ?
O3 U1 K1 129.1(3) 3 7 ?
O3 U1 K1 120.6(3) . 7 ?
O2 U1 K1 56.1(2) . 7 ?
O2 U1 K1 46.6(2) 7 7 ?
K1 U1 K1 112.54(2) 2_455 7 ?
K1 U1 K1 70.65(9) 8_545 7 ?
O1 U1 K1 119.3(3) . . ?
O1 U1 K1 55.5(3) 7 . ?
O3 U1 K1 120.6(3) 3 . ?
O3 U1 K1 129.1(3) . . ?
O2 U1 K1 46.6(2) . . ?
O2 U1 K1 56.1(2) 7 . ?
K1 U1 K1 70.65(9) 2_455 . ?
K1 U1 K1 112.54(2) 8_545 . ?
K1 U1 K1 64.56(5) 7 . ?
O1 U1 U1 92.0(3) . 2 ?
O1 U1 U1 92.5(3) 7 2 ?
O3 U1 U1 77.7(3) 3 2 ?
O3 U1 U1 17.7(3) . 2 ?
O2 U1 U1 167.4(2) . 2 ?
O2 U1 U1 107.5(2) 7 2 ?
K1 U1 U1 113.06(5) 2_455 2 ?
K1 U1 U1 63.59(5) 8_545 2 ?
K1 U1 U1 133.72(4) 7 2 ?
K1 U1 U1 140.64(4) . 2 ?
O1 U1 U1 92.5(3) . 3 ?
O1 U1 U1 92.0(3) 7 3 ?
O3 U1 U1 17.7(3) 3 3 ?
O3 U1 U1 77.7(3) . 3 ?
O2 U1 U1 107.5(2) . 3 ?
O2 U1 U1 167.4(2) 7 3 ?
K1 U1 U1 63.59(5) 2_455 3 ?
K1 U1 U1 113.06(5) 8_545 3 ?
K1 U1 U1 140.64(4) 7 3 ?
K1 U1 U1 133.72(4) . 3 ?
U1 U1 U1 60.0 2 3 ?
O2 Si1 O2 110.2(3) 2_455 3_445 ?
O2 Si1 O2 110.2(3) 2_455 . ?
O2 Si1 O2 110.2(3) 3_445 . ?
O2 Si1 O4 108.8(3) 2_455 . ?
O2 Si1 O4 108.8(3) 3_445 . ?
O2 Si1 O4 108.8(3) . . ?
O2 Si1 K1 82.2(3) 2_455 8_445 ?
O2 Si1 K1 65.9(3) 3_445 8_445 ?
O2 Si1 K1 167.4(3) . 8_445 ?
O4 Si1 K1 63.39(6) . 8_445 ?
O2 Si1 K1 65.9(3) 2_455 9_455 ?
O2 Si1 K1 167.4(3) 3_445 9_455 ?
O2 Si1 K1 82.2(3) . 9_455 ?
O4 Si1 K1 63.39(6) . 9_455 ?
K1 Si1 K1 101.48(7) 8_445 9_455 ?
O2 Si1 K1 167.4(3) 2_455 7 ?
O2 Si1 K1 82.2(3) 3_445 7 ?
O2 Si1 K1 65.9(3) . 7 ?
O4 Si1 K1 63.39(6) . 7 ?
K1 Si1 K1 101.48(7) 8_445 7 ?
K1 Si1 K1 101.48(7) 9_455 7 ?
O2 Si1 K1 51.1(3) 2_455 2_455 ?
O2 Si1 K1 116.3(3) 3_445 2_455 ?
O2 Si1 K1 60.5(3) . 2_455 ?
O4 Si1 K1 134.68(6) . 2_455 ?
K1 Si1 K1 132.13(4) 8_445 2_455 ?
K1 Si1 K1 71.38(3) 9_455 2_455 ?
K1 Si1 K1 126.39(5) 7 2_455 ?
O2 Si1 K1 60.5(3) 2_455 3_445 ?
O2 Si1 K1 51.1(3) 3_445 3_445 ?
O2 Si1 K1 116.3(3) . 3_445 ?
O4 Si1 K1 134.68(5) . 3_445 ?
K1 Si1 K1 71.38(3) 8_445 3_445 ?
K1 Si1 K1 126.39(5) 9_455 3_445 ?
K1 Si1 K1 132.13(4) 7 3_445 ?
K1 Si1 K1 76.02(8) 2_455 3_445 ?
O2 Si1 K1 116.3(3) 2_455 . ?
O2 Si1 K1 60.5(3) 3_445 . ?
O2 Si1 K1 51.1(3) . . ?
O4 Si1 K1 134.68(5) . . ?
K1 Si1 K1 126.39(5) 8_445 . ?
K1 Si1 K1 132.13(4) 9_455 . ?
K1 Si1 K1 71.38(3) 7 . ?
K1 Si1 K1 76.02(8) 2_455 . ?
K1 Si1 K1 76.02(8) 3_445 . ?
U1 O1 U1 174.7(7) . 4_554 ?
U1 O1 K1 90.3(3) . 8_545 ?
U1 O1 K1 90.3(3) 4_554 8_545 ?
U1 O1 K1 92.6(3) . 7 ?
U1 O1 K1 92.6(3) 4_554 7 ?
K1 O1 K1 88.4(3) 8_545 7 ?
Si1 O2 U1 155.6(4) . . ?
Si1 O2 K1 103.7(4) . . ?
U1 O2 K1 100.4(3) . . ?
Si1 O2 K1 93.5(3) . 2_455 ?
U1 O2 K1 88.4(3) . 2_455 ?
K1 O2 K1 94.8(2) . 2_455 ?
Si1 O2 K1 87.6(3) . 7 ?
U1 O2 K1 90.3(2) . 7 ?
K1 O2 K1 85.7(2) . 7 ?
K1 O2 K1 178.7(3) 2_455 7 ?
U1 O3 U1 144.7(7) 2 . ?
U1 O3 K1 108.5(2) 2 8_545 ?
U1 O3 K1 96.15(19) . 8_545 ?
U1 O3 K1 96.15(19) 2 3_545 ?
U1 O3 K1 108.5(2) . 3_545 ?
K1 O3 K1 91.4(4) 8_545 3_545 ?
Si1 O4 Si1 180.0 4_554 . ?
Si1 O4 K1 90.000(1) 4_554 8_445 ?
Si1 O4 K1 90.000(1) . 8_445 ?
Si1 O4 K1 90.000(1) 4_554 9_455 ?
Si1 O4 K1 90.000(1) . 9_455 ?
K1 O4 K1 120.0 8_445 9_455 ?
Si1 O4 K1 90.0 4_554 7 ?
Si1 O4 K1 90.0 . 7 ?
K1 O4 K1 120.0 8_445 7 ?
K1 O4 K1 120.0 9_455 7 ?

loop_
_geom_bond_atom_site_label_1
_geom_bond_atom_site_label_2
_geom_bond_distance
_geom_bond_site_symmetry_2
_geom_bond_publ_flag
K1 O2 2.917(8) 4 ?
K1 O2 2.917(8) . ?
K1 O3 2.948(10) 2_445 ?
K1 O3 2.948(10) 5_445 ?
K1 O1 3.176(11) 8_445 ?
K1 O2 3.178(8) 3_445 ?
K1 O2 3.178(8) 6_445 ?
K1 O4 3.207(3) 7 ?
K1 O1 3.259(13) 7 ?
K1 O2 3.277(8) 10 ?
K1 O2 3.277(8) 7 ?
K1 Si1 3.587(3) 10 ?
U1 O1 2.0870(6) . ?
U1 O1 2.0870(6) 7 ?
U1 O3 2.119(4) 3 ?
U1 O3 2.119(4) . ?
U1 O2 2.190(8) . ?
U1 O2 2.190(8) 7 ?
U1 K1 3.810(3) 2_455 ?
U1 K1 3.810(3) 8_545 ?
U1 K1 3.951(3) 7 ?
U1 U1 4.0382(8) 2 ?
U1 U1 4.0382(8) 3 ?
Si1 O2 1.602(8) 2_455 ?
Si1 O2 1.602(8) 3_445 ?
Si1 O2 1.602(8) . ?
Si1 O4 1.607(4) . ?
Si1 K1 3.587(3) 8_445 ?
Si1 K1 3.587(3) 9_455 ?
Si1 K1 3.587(3) 7 ?
Si1 K1 3.645(3) 2_455 ?
Si1 K1 3.645(3) 3_445 ?
O1 U1 2.0870(6) 4_554 ?
O1 K1 3.176(11) 8_545 ?
O1 K1 3.259(13) 7 ?
O2 K1 3.178(8) 2_455 ?
O2 K1 3.277(8) 7 ?
O3 U1 2.119(4) 2 ?
O3 K1 2.948(10) 8_545 ?
O3 K1 2.948(10) 3_545 ?
O4 Si1 1.607(4) 4_554 ?
O4 K1 3.207(3) 8_445 ?
O4 K1 3.207(3) 9_455 ?
O4 K1 3.207(3) 7 ?
